data_4100037
loop_
_publ_author_name
'Yamashita, Makoto'
'Yamamoto, Yohsuke'
'Akiba, Kin-ya'
'Hashizume, Daisuke'
'Iwasaki, Fujiko'
'Takagi, Nozomi'
'Nagase, Shigeru'

_publ_section_title
;
 Syntheses and Structures of Hypervalent Pentacoordinate Carbon and Boron
 Compounds Bearing an Anthracene Skeleton -- Elucidation of Hypervalent
 Interaction Based on X-ray Analysis and DFT Calculation
;
_journal_coden_ASTM JACSAT
_journal_issue 12
_journal_name_full 'Journal of the American Chemical Society'
_journal_page_first 4354
_journal_page_last 4371
_journal_paper_doi 10.1021/ja0438011
_journal_volume 127
_journal_year 2005
_chemical_formula_moiety 'C17 H13 F3 O5 S '
_chemical_formula_sum 'C17 H13 F3 O5 S'
_chemical_formula_weight 386.34
_space_group_IT_number 2
_symmetry_cell_setting triclinic
_symmetry_Int_Tables_number 2
_symmetry_space_group_name_Hall '-P 1'
_symmetry_space_group_name_H-M 'P -1'
_cell_angle_alpha 73.016(4)
_cell_angle_beta 82.571(5)
_cell_angle_gamma 81.014(4)
_cell_formula_units_Z 2
_cell_length_a 8.5460(6)
_cell_length_b 9.4300(8)
_cell_length_c 11.1650(7)
_cell_measurement_temperature 273.2
_cell_volume 846.6(1)
_cod_depositor_comments
;
 Updated bibliographic information.

 Antanas Vaitkus,
 2019-10-01
;
_cod_original_formula_sum 'C17 H13 F3 O5 S '
_cod_database_code 4100037

loop_
_symmetry_equiv_pos_as_xyz
x,y,z
-x,-y,-z

loop_
_atom_site_label
_atom_site_type_symbol
_atom_site_fract_x
_atom_site_fract_y
_atom_site_fract_z
_atom_site_U_iso_or_equiv
_atom_site_adp_type
_atom_site_occupancy
_atom_site_calc_flag
_atom_site_refinement_flags
_atom_site_disorder_assembly
_atom_site_disorder_group
S(1) S 0.26989(6) -0.29997(5) 0.86202(4) 0.0484(2) Uani 1.00 d . . .
F(1) F 0.4877(3) -0.3532(2) 1.0146(2) 0.1185(8) Uani 1.00 d . . .
F(2) F 0.2925(3) -0.1934(2) 1.0510(1) 0.1052(7) Uani 1.00 d . . .
F(3) F 0.4677(2) -0.1279(2) 0.8935(2) 0.0869(5) Uani 1.00 d . . .
O(1) O 0.0362(2) -0.3091(2) 0.6982(1) 0.0613(4) Uani 1.00 d . . .
O(2) O 0.1676(2) 0.0833(2) 0.8753(1) 0.0558(4) Uani 1.00 d . . .
O(3) O 0.1626(1) -0.1505(1) 0.8029(1) 0.0435(3) Uani 1.00 d . . .
O(4) O 0.1706(2) -0.3988(2) 0.9473(2) 0.0721(5) Uani 1.00 d . . .
O(5) O 0.3817(2) -0.3467(2) 0.7716(1) 0.0646(4) Uani 1.00 d . . .
C(1) C 0.1043(2) -0.2419(2) 0.5831(2) 0.0492(5) Uani 1.00 d . . .
C(2) C 0.0950(3) -0.2843(3) 0.4762(2) 0.0617(6) Uani 1.00 d . . .
C(3) C 0.1610(3) -0.2044(3) 0.3579(2) 0.0682(7) Uani 1.00 d . . .
C(4) C 0.2333(3) -0.0829(3) 0.3455(2) 0.0606(6) Uani 1.00 d . . .
C(5) C 0.3876(3) 0.2906(2) 0.5244(2) 0.0622(6) Uani 1.00 d . . .
C(6) C 0.3853(3) 0.3499(3) 0.6215(3) 0.0691(7) Uani 1.00 d . . .
C(7) C 0.3123(3) 0.2808(2) 0.7429(2) 0.0604(6) Uani 1.00 d . . .
C(8) C 0.2487(2) 0.1499(2) 0.7650(2) 0.0459(4) Uani 1.00 d . . .
C(9) C 0.2036(2) -0.0613(2) 0.6780(2) 0.0401(4) Uani 1.00 d . . .
C(10) C 0.3183(2) 0.0958(2) 0.4401(2) 0.0510(5) Uani 1.00 d . . .
C(11) C 0.1841(2) -0.1143(2) 0.5757(2) 0.0422(4) Uani 1.00 d . . .
C(12) C 0.2467(2) -0.0322(2) 0.4529(2) 0.0477(5) Uani 1.00 d . . .
C(13) C 0.3217(2) 0.1543(2) 0.5423(2) 0.0466(4) Uani 1.00 d . . .
C(14) C 0.2581(2) 0.0764(2) 0.6657(2) 0.0415(4) Uani 1.00 d . . .
C(15) C -0.0448(3) -0.4358(3) 0.7125(2) 0.0694(7) Uani 1.00 d . . .
C(16) C 0.1514(3) 0.1534(3) 0.9756(2) 0.0681(7) Uani 1.00 d . . .
C(17) C 0.3873(3) -0.2394(3) 0.9616(2) 0.0709(7) Uani 1.00 d . . .
H(1) H 0.0335 -0.3632 0.4780 0.0697 Uiso 1.00 calc . . .
H(2) H 0.1450 -0.2374 0.2780 0.0697 Uiso 1.00 calc . . .
H(3) H 0.2706 -0.0181 0.2674 0.0697 Uiso 1.00 calc . . .
H(4) H 0.4413 0.3362 0.4423 0.0697 Uiso 1.00 calc . . .
H(5) H 0.4469 0.4425 0.6151 0.0697 Uiso 1.00 calc . . .
H(6) H 0.3023 0.3422 0.8179 0.0697 Uiso 1.00 calc . . .
H(7) H 0.3689 0.1496 0.3553 0.0697 Uiso 1.00 calc . . .
H(8) H -0.0935 -0.4651 0.8090 0.0697 Uiso 1.00 calc . . .
H(9) H 0.0366 -0.5306 0.6902 0.0697 Uiso 1.00 calc . . .
H(10) H -0.1550 -0.4132 0.6552 0.0697 Uiso 1.00 calc . . .
H(11) H 0.0778 0.0856 1.0472 0.0697 Uiso 1.00 calc . . .
H(12) H 0.2721 0.1716 1.0006 0.0697 Uiso 1.00 calc . . .
H(13) H 0.1169 0.2595 0.9492 0.0697 Uiso 1.00 calc . . .
